data_4318327
loop_
_publ_author_name
'Christian Lorber'
'Robert Choukroun'
'Bruno Donnadieu'

_publ_contact_author 'Dr Christian Lorber'
_publ_contact_author_address
;
Laboratoire de Chimie de Coordination
UPR-CNRS 8241
205, route de Narbonne
31077 Toulouse cedex, France
;
_publ_contact_author_email ' lorber@lcc-toulouse.fr'
_publ_section_title
;
 Synthesis and Structure of a Series of New d1-Aryl Imido-Vanadium(IV)
 Complexes Stabilized by N-Donor Ligands
;
_journal_name_full 'Inorganic Chemistry'
_journal_page_first 4217
_journal_page_last 4226
_journal_paper_doi 10.1021/ic020312y
_journal_volume 41
_journal_year 2002
_chemical_formula_moiety 'C24 H42 N6 V2'
_chemical_formula_sum 'C24 H42 N6 V2'
_chemical_formula_weight 516.52
_chemical_name_systematic
;
  ?
;
_space_group_IT_number 14
_symmetry_cell_setting monoclinic
_symmetry_space_group_name_Hall '-P 2yn'
_symmetry_space_group_name_H-M 'P 1 21/n 1'
_atom_sites_solution_hydrogens geom
_atom_sites_solution_primary direct
_atom_sites_solution_secondary difmap
_audit_creation_method SHELXL-97
_cell_angle_alpha 90.00
_cell_angle_beta 97.638(9)
_cell_angle_gamma 90.00
_cell_formula_units_Z 4
_cell_length_a 10.2676(8)
_cell_length_b 14.6499(11)
_cell_length_c 18.1559(14)
_cell_measurement_reflns_used 8000
_cell_measurement_temperature 180(2)
_cell_volume 2706.8(4)
_computing_cell_refinement 'Stoe IPDS software (Stoe, 1996)'
_computing_data_collection 'Stoe IPDS software (Stoe, 1996)'
_computing_data_reduction 'XRED (Stoe, 1.08, 1996)'
_computing_molecular_graphics 'ORTEP3 for Windows (Farrugia, 1997)'
_computing_publication_material 'SHELXL-97 (Sheldrick, 1997)'
_computing_structure_refinement 'SHELXL-97 (Sheldrick, 1997)'
_computing_structure_solution 'SIR92 (Giacovazzo et al, 1992)'
_diffrn_ambient_temperature 180(2)
_diffrn_measured_fraction_theta_full 0.929
_diffrn_measured_fraction_theta_max 0.929
_diffrn_measurement_device_type 'Stoe IPDS'
_diffrn_measurement_method \f
_diffrn_radiation_monochromator graphite
_diffrn_radiation_source 'fine-focus sealed tube'
_diffrn_radiation_type MoK\a
_diffrn_radiation_wavelength 0.71073
_diffrn_reflns_av_R_equivalents 0.0518
_diffrn_reflns_av_sigmaI/netI 0.0489
_diffrn_reflns_limit_h_max 12
_diffrn_reflns_limit_h_min -12
_diffrn_reflns_limit_k_max 18
_diffrn_reflns_limit_k_min -18
_diffrn_reflns_limit_l_max 22
_diffrn_reflns_limit_l_min -22
_diffrn_reflns_number 19956
_diffrn_reflns_theta_full 26.17
_diffrn_reflns_theta_max 26.17
_diffrn_reflns_theta_min 2.26
_diffrn_standards_decay_% <0.1
_diffrn_standards_interval_time 'every frame'
_diffrn_standards_number 200
_exptl_absorpt_coefficient_mu 0.712
_exptl_absorpt_correction_T_max 26.17
_exptl_absorpt_correction_T_min 2.26
_exptl_absorpt_correction_type semi-empirical
_exptl_crystal_colour 'dark red'
_exptl_crystal_density_diffrn 1.267
_exptl_crystal_density_meas ?
_exptl_crystal_density_method 'not measured'
_exptl_crystal_description parallelepiped
_exptl_crystal_F_000 1096
_exptl_crystal_size_max 0.50
_exptl_crystal_size_mid 0.40
_exptl_crystal_size_min 0.20
_refine_diff_density_max 0.329
_refine_diff_density_min -0.326
_refine_diff_density_rms 0.063
_refine_ls_extinction_method none
_refine_ls_goodness_of_fit_ref 0.970
_refine_ls_hydrogen_treatment mixed
_refine_ls_matrix_type full
_refine_ls_number_parameters 301
_refine_ls_number_reflns 5039
_refine_ls_number_restraints 0
_refine_ls_restrained_S_all 0.970
_refine_ls_R_factor_all 0.0597
_refine_ls_R_factor_gt 0.0363
_refine_ls_shift/su_max 0.001
_refine_ls_shift/su_mean 0.000
_refine_ls_structure_factor_coef Fsqd
_refine_ls_weighting_details 'calc w=1/[\s^2^(Fo^2^)+(0.0511P)^2^+0.0000P] where P=(Fo^2^+2Fc^2^)/3'
_refine_ls_weighting_scheme calc
_refine_ls_wR_factor_gt 0.0813
_refine_ls_wR_factor_ref 0.0901
_reflns_number_gt 3606
_reflns_number_total 5039
_reflns_threshold_expression >2sigma(I)
_cod_data_source_file ic020312y_2.cif
_cod_data_source_block (1b)
_cod_depositor_comments
;
The following automatic conversions were performed:

'_exptl_crystal_density_meas' value 'not measured' was changed to '?'
- the value is perceived as not measured.

Automatic conversion script
Id: cif_fix_values 3008 2015-01-20 13:52:24Z robertas 
;
_cod_original_sg_symbol_H-M 'P 21/n'
_cod_database_code 4318327
_cell_measurement_2theta_min 4.5
_cell_measurement_2theta_max 52.0
_computing_corr_abs DIFABS

loop_
_symmetry_equiv_pos_as_xyz
'x, y, z'
'-x+1/2, y+1/2, -z+1/2'
'-x, -y, -z'
'x-1/2, -y-1/2, z-1/2'

loop_
_atom_site_label
_atom_site_type_symbol
_atom_site_fract_x
_atom_site_fract_y
_atom_site_fract_z
_atom_site_U_iso_or_equiv
_atom_site_adp_type
_atom_site_occupancy
_atom_site_symmetry_multiplicity
_atom_site_calc_flag
_atom_site_refinement_flags
_atom_site_disorder_assembly
_atom_site_disorder_group
C1 C 0.7291(4) 0.2009(2) 0.5925(2) 0.0507(9) Uani 1 1 d . . .
H1A H 0.8036 0.2303 0.6227 0.076 Uiso 1 1 calc R . .
H1B H 0.6506 0.2391 0.5920 0.076 Uiso 1 1 calc R . .
H1C H 0.7491 0.1930 0.5416 0.076 Uiso 1 1 calc R . .
C2 C 0.8215(3) 0.0555(2) 0.62499(19) 0.0359(7) Uani 1 1 d . . .
H2A H 0.8410 0.0468 0.5741 0.054 Uiso 1 1 calc R . .
H2B H 0.8057 -0.0040 0.6469 0.054 Uiso 1 1 calc R . .
H2C H 0.8962 0.0853 0.6547 0.054 Uiso 1 1 calc R . .
C3 C 0.5660(3) -0.08627(18) 0.57324(15) 0.0303(6) Uani 1 1 d . . .
H3A H 0.6296 -0.1364 0.5786 0.045 Uiso 1 1 calc R . .
H3B H 0.6001 -0.0361 0.5456 0.045 Uiso 1 1 calc R . .
H3C H 0.4827 -0.1079 0.5462 0.045 Uiso 1 1 calc R . .
C4 C 0.4935(3) -0.12694(18) 0.68907(17) 0.0358(7) Uani 1 1 d . . .
H4A H 0.4000 -0.1362 0.6714 0.054 Uiso 1 1 calc R . .
H4B H 0.5045 -0.1107 0.7419 0.054 Uiso 1 1 calc R . .
H4C H 0.5419 -0.1833 0.6823 0.054 Uiso 1 1 calc R . .
C5 C 0.6478(3) 0.31689(19) 0.75846(19) 0.0374(7) Uani 1 1 d . . .
H5A H 0.6430 0.3675 0.7229 0.056 Uiso 1 1 calc R . .
H5B H 0.6935 0.2652 0.7391 0.056 Uiso 1 1 calc R . .
H5C H 0.6959 0.3365 0.8061 0.056 Uiso 1 1 calc R . .
C6 C 0.4418(3) 0.36659(19) 0.79148(19) 0.0386(7) Uani 1 1 d . . .
H6A H 0.4842 0.3901 0.8392 0.058 Uiso 1 1 calc R . .
H6B H 0.3521 0.3472 0.7965 0.058 Uiso 1 1 calc R . .
H6C H 0.4391 0.4147 0.7538 0.058 Uiso 1 1 calc R . .
C7 C 0.2868(3) 0.1764(2) 0.85347(15) 0.0384(7) Uani 1 1 d . . .
H7A H 0.2405 0.2315 0.8663 0.058 Uiso 1 1 calc R . .
H7B H 0.3792 0.1800 0.8753 0.058 Uiso 1 1 calc R . .
H7C H 0.2461 0.1226 0.8729 0.058 Uiso 1 1 calc R . .
C8 C 0.1468(3) 0.1467(2) 0.73900(17) 0.0335(6) Uani 1 1 d . . .
H8A H 0.1224 0.0865 0.7562 0.050 Uiso 1 1 calc R . .
H8B H 0.1438 0.1459 0.6848 0.050 Uiso 1 1 calc R . .
H8C H 0.0851 0.1926 0.7530 0.050 Uiso 1 1 calc R . .
C9 C 0.3188(2) 0.17228(16) 0.58680(12) 0.0191(5) Uani 1 1 d . . .
C10 C 0.3088(3) 0.26147(17) 0.55669(14) 0.0232(5) Uani 1 1 d . . .
C11 C 0.2055(3) 0.28198(19) 0.50156(15) 0.0305(6) Uani 1 1 d . . .
H11 H 0.1987 0.3418 0.4812 0.037 Uiso 1 1 calc R . .
C12 C 0.1132(3) 0.2177(2) 0.47599(16) 0.0357(7) Uani 1 1 d . . .
H12 H 0.0438 0.2328 0.4380 0.043 Uiso 1 1 calc R . .
C13 C 0.1220(3) 0.13064(19) 0.50602(15) 0.0305(6) Uani 1 1 d . . .
H13 H 0.0569 0.0866 0.4889 0.037 Uiso 1 1 calc R . .
C14 C 0.2241(2) 0.10636(17) 0.56067(13) 0.0209(5) Uani 1 1 d . . .
C15 C 0.4061(3) 0.33472(18) 0.58341(17) 0.0357(7) Uani 1 1 d . . .
H15A H 0.4848 0.3279 0.5588 0.054 Uiso 1 1 calc R . .
H15B H 0.4301 0.3293 0.6373 0.054 Uiso 1 1 calc R . .
H15C H 0.3667 0.3948 0.5716 0.054 Uiso 1 1 calc R . .
C16 C 0.2303(3) 0.01096(17) 0.59110(15) 0.0272(6) Uani 1 1 d . . .
H16A H 0.1467 -0.0202 0.5754 0.041 Uiso 1 1 calc R . .
H16B H 0.2464 0.0132 0.6455 0.041 Uiso 1 1 calc R . .
H16C H 0.3017 -0.0224 0.5723 0.041 Uiso 1 1 calc R . .
C17 C 0.6236(3) 0.03140(16) 0.83446(13) 0.0206(5) Uani 1 1 d . . .
C18 C 0.5500(3) -0.02824(18) 0.87423(15) 0.0282(6) Uani 1 1 d . . .
C19 C 0.6137(3) -0.0752(2) 0.93508(16) 0.0391(7) Uani 1 1 d . . .
H19 H 0.5645 -0.1151 0.9620 0.047 Uiso 1 1 calc R . .
C20 C 0.7469(3) -0.0653(2) 0.95739(15) 0.0399(8) Uani 1 1 d . . .
H20 H 0.7890 -0.0992 0.9984 0.048 Uiso 1 1 calc R . .
C21 C 0.8176(3) -0.00594(19) 0.91983(15) 0.0338(7) Uani 1 1 d . . .
H21 H 0.9090 0.0014 0.9357 0.041 Uiso 1 1 calc R . .
C22 C 0.7591(3) 0.04377(17) 0.85909(14) 0.0249(6) Uani 1 1 d . . .
C23 C 0.4044(3) -0.0433(2) 0.85442(18) 0.0379(7) Uani 1 1 d . . .
H23A H 0.3868 -0.1088 0.8477 0.057 Uiso 1 1 calc R . .
H23B H 0.3733 -0.0110 0.8082 0.057 Uiso 1 1 calc R . .
H23C H 0.3583 -0.0201 0.8945 0.057 Uiso 1 1 calc R . .
C24 C 0.8386(3) 0.1125(2) 0.82401(18) 0.0418(8) Uani 1 1 d . . .
H24A H 0.8156 0.1740 0.8393 0.063 Uiso 1 1 calc R . .
H24B H 0.8201 0.1074 0.7698 0.063 Uiso 1 1 calc R . .
H24C H 0.9322 0.1014 0.8399 0.063 Uiso 1 1 calc R . .
N1 N 0.4195(2) 0.14875(13) 0.64407(11) 0.0193(4) Uani 1 1 d . . .
N2 N 0.5648(2) 0.07782(13) 0.77069(11) 0.0198(4) Uani 1 1 d . . .
N3 N 0.7052(2) 0.11221(14) 0.62399(12) 0.0242(5) Uani 1 1 d . . .
N4 N 0.5441(2) -0.05389(14) 0.64706(12) 0.0245(5) Uani 1 1 d . . .
N5 N 0.5159(2) 0.28932(14) 0.76924(12) 0.0264(5) Uani 1 1 d . . .
N6 N 0.2786(2) 0.16922(14) 0.77298(12) 0.0245(5) Uani 1 1 d . . .
V1 V 0.56208(4) 0.07048(3) 0.66752(2) 0.01766(11) Uani 1 1 d . . .
V2 V 0.44544(4) 0.17376(3) 0.74634(2) 0.01832(11) Uani 1 1 d . . .

loop_
_atom_site_aniso_label
_atom_site_aniso_U_11
_atom_site_aniso_U_22
_atom_site_aniso_U_33
_atom_site_aniso_U_23
_atom_site_aniso_U_13
_atom_site_aniso_U_12
C1 0.051(2) 0.0311(16) 0.077(3) 0.0190(16) 0.034(2) 0.0029(14)
C2 0.0209(14) 0.0386(16) 0.0490(17) 0.0020(13) 0.0075(14) 0.0023(12)
C3 0.0345(15) 0.0290(14) 0.0272(13) -0.0059(11) 0.0033(12) 0.0002(11)
C4 0.0435(18) 0.0224(14) 0.0445(17) 0.0015(12) 0.0171(15) -0.0066(12)
C5 0.0298(15) 0.0285(14) 0.0536(18) -0.0092(13) 0.0040(14) -0.0083(12)
C6 0.0376(17) 0.0243(13) 0.0530(19) -0.0098(13) 0.0026(15) 0.0041(12)
C7 0.0383(17) 0.0501(18) 0.0269(14) -0.0052(13) 0.0043(13) 0.0042(14)
C8 0.0187(14) 0.0475(17) 0.0360(15) -0.0099(13) 0.0099(13) -0.0060(12)
C9 0.0155(12) 0.0259(12) 0.0156(11) 0.0020(9) 0.0018(10) 0.0025(9)
C10 0.0238(13) 0.0241(12) 0.0218(12) 0.0030(10) 0.0038(11) 0.0021(10)
C11 0.0342(16) 0.0324(14) 0.0245(13) 0.0055(11) 0.0023(13) 0.0078(12)
C12 0.0288(15) 0.0436(16) 0.0309(15) 0.0003(12) -0.0102(13) 0.0106(12)
C13 0.0228(14) 0.0382(15) 0.0284(14) -0.0070(11) -0.0038(12) -0.0002(11)
C14 0.0183(13) 0.0273(12) 0.0175(11) -0.0029(9) 0.0034(11) -0.0015(10)
C15 0.0350(16) 0.0253(14) 0.0443(17) 0.0095(12) -0.0044(14) -0.0025(11)
C16 0.0240(13) 0.0267(13) 0.0298(14) -0.0022(11) -0.0003(12) -0.0057(10)
C17 0.0250(13) 0.0207(11) 0.0161(11) 0.0002(9) 0.0033(11) 0.0055(10)
C18 0.0359(16) 0.0269(13) 0.0238(13) 0.0040(10) 0.0115(12) 0.0044(11)
C19 0.060(2) 0.0325(15) 0.0283(14) 0.0111(12) 0.0184(15) 0.0090(14)
C20 0.058(2) 0.0380(15) 0.0229(14) 0.0070(12) 0.0017(14) 0.0194(15)
C21 0.0360(16) 0.0391(15) 0.0247(14) -0.0023(12) -0.0012(13) 0.0166(13)
C22 0.0245(14) 0.0303(13) 0.0195(12) -0.0025(10) 0.0018(11) 0.0071(10)
C23 0.0391(17) 0.0335(15) 0.0446(17) 0.0087(13) 0.0189(15) -0.0035(13)
C24 0.0228(15) 0.064(2) 0.0368(16) 0.0055(15) -0.0036(14) -0.0092(14)
N1 0.0182(10) 0.0185(9) 0.0207(10) -0.0004(8) 0.0009(9) -0.0035(8)
N2 0.0183(10) 0.0210(10) 0.0200(10) 0.0027(8) 0.0014(9) -0.0027(8)
N3 0.0218(11) 0.0241(11) 0.0281(11) 0.0016(9) 0.0084(10) -0.0011(8)
N4 0.0254(11) 0.0230(11) 0.0267(11) 0.0000(8) 0.0095(10) 0.0002(9)
N5 0.0232(11) 0.0232(10) 0.0314(12) -0.0040(9) -0.0013(10) 0.0022(9)
N6 0.0207(11) 0.0298(11) 0.0239(10) -0.0038(9) 0.0056(9) 0.0006(9)
V1 0.0165(2) 0.01763(19) 0.0189(2) 0.00067(16) 0.00243(16) -0.00110(15)
V2 0.0165(2) 0.0191(2) 0.0189(2) -0.00120(16) 0.00046(16) -0.00049(16)

loop_
_atom_type_symbol
_atom_type_description
_atom_type_scat_dispersion_real
_atom_type_scat_dispersion_imag
_atom_type_scat_source
C C 0.0033 0.0016 'International Tables Vol C Tables 4.2.6.8 and 6.1.1.4'
H H 0.0000 0.0000 'International Tables Vol C Tables 4.2.6.8 and 6.1.1.4'
N N 0.0061 0.0033 'International Tables Vol C Tables 4.2.6.8 and 6.1.1.4'
V V 0.3005 0.5294 'International Tables Vol C Tables 4.2.6.8 and 6.1.1.4'

loop_
_geom_angle_atom_site_label_1
_geom_angle_atom_site_label_2
_geom_angle_atom_site_label_3
_geom_angle
_geom_angle_site_symmetry_1
_geom_angle_site_symmetry_3
_geom_angle_publ_flag
C14 C9 N1 119.2(2) . . ?
C14 C9 C10 119.5(2) . . ?
N1 C9 C10 121.3(2) . . ?
C11 C10 C9 119.1(2) . . ?
C11 C10 C15 119.3(2) . . ?
C9 C10 C15 121.6(2) . . ?
C12 C11 C10 121.4(3) . . ?
C11 C12 C13 119.5(2) . . ?
C12 C13 C14 121.3(2) . . ?
C13 C14 C9 119.1(2) . . ?
C13 C14 C16 119.4(2) . . ?
C9 C14 C16 121.4(2) . . ?
N2 C17 C18 121.2(2) . . ?
N2 C17 C22 119.6(2) . . ?
C18 C17 C22 119.2(2) . . ?
C19 C18 C17 119.0(3) . . ?
C19 C18 C23 117.7(3) . . ?
C17 C18 C23 123.3(2) . . ?
C20 C19 C18 121.7(3) . . ?
C21 C20 C19 119.3(3) . . ?
C20 C21 C22 121.7(3) . . ?
C21 C22 C17 119.1(3) . . ?
C21 C22 C24 119.3(3) . . ?
C17 C22 C24 121.5(2) . . ?
C9 N1 V1 142.81(17) . . ?
C9 N1 V2 132.56(17) . . ?
V1 N1 V2 83.70(8) . . ?
C17 N2 V1 137.96(17) . . ?
C17 N2 V2 138.59(18) . . ?
V1 N2 V2 83.40(8) . . ?
C1 N3 C2 109.6(2) . . ?
C1 N3 V1 130.1(2) . . ?
C2 N3 V1 120.03(18) . . ?
C4 N4 C3 110.5(2) . . ?
C4 N4 V1 130.51(19) . . ?
C3 N4 V1 118.37(17) . . ?
C6 N5 C5 110.7(2) . . ?
C6 N5 V2 124.61(19) . . ?
C5 N5 V2 124.30(18) . . ?
C8 N6 C7 111.7(2) . . ?
C8 N6 V2 138.16(19) . . ?
C7 N6 V2 109.22(17) . . ?
N3 V1 N1 109.96(9) . . ?
N3 V1 N4 107.41(10) . . ?
N1 V1 N4 120.14(9) . . ?
N3 V1 N2 119.88(9) . . ?
N1 V1 N2 95.73(9) . . ?
N4 V1 N2 104.08(9) . . ?
N3 V1 V2 120.69(7) . . ?
N1 V1 V2 48.37(6) . . ?
N4 V1 V2 131.66(7) . . ?
N2 V1 V2 48.40(6) . . ?
N6 V2 N5 108.70(10) . . ?
N6 V2 N1 103.77(9) . . ?
N5 V2 N1 113.41(10) . . ?
N6 V2 N2 120.77(9) . . ?
N5 V2 N2 113.89(9) . . ?
N1 V2 N2 95.11(9) . . ?
N6 V2 V1 131.50(7) . . ?
N5 V2 V1 118.46(8) . . ?
N1 V2 V1 47.93(6) . . ?
N2 V2 V1 48.20(6) . . ?

loop_
_geom_bond_atom_site_label_1
_geom_bond_atom_site_label_2
_geom_bond_distance
_geom_bond_site_symmetry_2
_geom_bond_publ_flag
C1 N3 1.453(4) . ?
C2 N3 1.453(3) . ?
C3 N4 1.467(3) . ?
C4 N4 1.450(3) . ?
C5 N5 1.451(4) . ?
C6 N5 1.451(4) . ?
C7 N6 1.456(3) . ?
C8 N6 1.448(3) . ?
C9 C14 1.407(3) . ?
C9 N1 1.408(3) . ?
C9 C10 1.415(3) . ?
C10 C11 1.391(3) . ?
C10 C15 1.502(4) . ?
C11 C12 1.372(4) . ?
C12 C13 1.386(4) . ?
C13 C14 1.391(3) . ?
C14 C16 1.501(3) . ?
C17 N2 1.408(3) . ?
C17 C18 1.415(4) . ?
C17 C22 1.415(4) . ?
C18 C19 1.389(4) . ?
C18 C23 1.507(4) . ?
C19 C20 1.381(5) . ?
C20 C21 1.371(5) . ?
C21 C22 1.390(4) . ?
C22 C24 1.492(4) . ?
N1 V1 1.864(2) . ?
N1 V2 1.877(2) . ?
N2 V1 1.873(2) . ?
N2 V2 1.878(2) . ?
N3 V1 1.862(2) . ?
N4 V1 1.864(2) . ?
N5 V2 1.866(2) . ?
N6 V2 1.842(2) . ?
V1 V2 2.4955(6) . ?

loop_
_cod_related_entry_id
_cod_related_entry_database
_cod_related_entry_code
1 ChemSpider 30661062
